data_4076826
loop_
_publ_author_name
'R\"uba, Eva'
'Mereiter, Kurt'
'Schmid, Roland'
'Kirchner, Karl'
'Bustelo, Emilio'
'Puerta, M. Carmen'
'Valerga, Pedro'

_publ_section_title
;
 Reactions of RuCp and RuCp* Allyl Carbene Complexes:&#x00A0; Products
 Derived from Activation of Phenyl, Cyclohexyl, and Methyl C&#x2212;H
 Bonds in PPh3, PCy3, and Cp* Ligands
;
_journal_issue 14
_journal_name_full Organometallics
_journal_page_first 2912
_journal_paper_doi 10.1021/om020094g
_journal_volume 21
_journal_year 2002
_chemical_formula_moiety 'C27 H24 P Ru  1+,  F6 P 1-'
_chemical_formula_sum 'C27 H24 F6 P2 Ru'
_chemical_formula_weight 625.47
_chemical_name_common
;
                  [CpRu(eta3-CHCHCH-CH2PPh2-eta2-C6H4)]PF6
;
_chemical_name_systematic
; 
 ?
;
_space_group_IT_number 4
_symmetry_cell_setting monoclinic
_symmetry_space_group_name_Hall 'P 2yb'
_symmetry_space_group_name_H-M 'P 1 21 1'
_atom_sites_solution_hydrogens geom
_atom_sites_solution_primary direct
_atom_sites_solution_secondary difmap
_audit_creation_method SHELXL-97
_cell_angle_alpha 90.00
_cell_angle_beta 104.23(2)
_cell_angle_gamma 90.00
_cell_formula_units_Z 2
_cell_length_a 8.138(3)
_cell_length_b 10.724(4)
_cell_length_c 14.922(6)
_cell_measurement_reflns_used 8192
_cell_measurement_temperature 297(2)
_cell_measurement_theta_max 30.0
_cell_measurement_theta_min 2.4
_cell_volume 1262.3(8)
_computing_cell_refinement 'Bruker SAINT'
_computing_data_collection 'Bruker SMART'
_computing_data_reduction 'Bruker SAINT, SADABS, XPREP'
_computing_molecular_graphics 'Bruker SHELXTL'
_computing_publication_material 'Bruker SHELXTL'
_computing_structure_refinement 'SHELXL-97 (Sheldrick, 1997)'
_computing_structure_solution 'SHELXS-97 (Sheldrick, 1997)'
_diffrn_ambient_temperature 297(2)
_diffrn_measured_fraction_theta_full 0.977
_diffrn_measured_fraction_theta_max 0.977
_diffrn_measurement_device_type 'BRUKER SMART 3-circle with CCD area detector'
_diffrn_measurement_method 'omega scans'
_diffrn_radiation_source 'fine-focus sealed tube'
_diffrn_radiation_type MoK\a
_diffrn_radiation_wavelength 0.71073
_diffrn_reflns_av_R_equivalents 0.0398
_diffrn_reflns_av_sigmaI/netI 0.0273
_diffrn_reflns_limit_h_max 11
_diffrn_reflns_limit_h_min -11
_diffrn_reflns_limit_k_max 14
_diffrn_reflns_limit_k_min -14
_diffrn_reflns_limit_l_max 20
_diffrn_reflns_limit_l_min -20
_diffrn_reflns_number 32734
_diffrn_reflns_theta_full 29.99
_diffrn_reflns_theta_max 29.99
_diffrn_reflns_theta_min 2.36
_exptl_absorpt_coefficient_mu 0.807
_exptl_absorpt_correction_T_max 1.00
_exptl_absorpt_correction_T_min 0.79
_exptl_absorpt_correction_type 'multi-scan (program SADABS)'
_exptl_crystal_colour orange
_exptl_crystal_density_diffrn 1.646
_exptl_crystal_density_method 'not measured'
_exptl_crystal_description oval
_exptl_crystal_F_000 628
_exptl_crystal_preparation
;

 crystallized from dichloromethane / diethyl ether by vapour diffusion method

 racemic compound crystallizing spontaneously in a chiral space group
 
;
_exptl_crystal_size_max 0.50
_exptl_crystal_size_mid 0.40
_exptl_crystal_size_min 0.35
_refine_diff_density_max 0.924
_refine_diff_density_min -0.836
_refine_diff_density_rms 0.071
_refine_ls_abs_structure_details 'Flack H D (1983), Acta Cryst. A39, 876-881'
_refine_ls_abs_structure_Flack -0.07(3)
_refine_ls_extinction_coef 0.0020(5)
_refine_ls_extinction_expression Fc^*^=kFc[1+0.001xFc^2^\l^3^/sin(2\q)]^-1/4^
_refine_ls_extinction_method SHELXL
_refine_ls_goodness_of_fit_ref 1.117
_refine_ls_hydrogen_treatment mixed
_refine_ls_matrix_type full
_refine_ls_number_parameters 335
_refine_ls_number_reflns 7088
_refine_ls_number_restraints 4
_refine_ls_restrained_S_all 1.117
_refine_ls_R_factor_all 0.0416
_refine_ls_R_factor_gt 0.0341
_refine_ls_shift/su_max 0.002
_refine_ls_shift/su_mean 0.000
_refine_ls_structure_factor_coef Fsqd
_refine_ls_weighting_details 'calc w=1/[\s^2^(Fo^2^)+(0.0285P)^2^+0.8411P] where P=(Fo^2^+2Fc^2^)/3'
_refine_ls_weighting_scheme calc
_refine_ls_wR_factor_gt 0.0743
_refine_ls_wR_factor_ref 0.0793
_reflns_number_gt 6435
_reflns_number_total 7088
_reflns_threshold_expression >2sigma(I)
_cod_data_source_file om020094g.cif
_cod_data_source_block 5
_cod_depositor_comments
;
The following automatic conversions were performed:

'_symmetry_cell_setting' value 'Monoclinic' changed to 'monoclinic'
according to /home/saulius/struct/CIF-dictionaries/cif_core.dic
dictionary named 'cif_core.dic' version 2.4.1 from 2010-06-29.

Automatic conversion script
Id: cif_fix_values 1715 2011-07-08 13:25:40Z adriana 
;
_cod_original_sg_symbol_H-M P2(1)
_cod_database_code 4076826

loop_
_symmetry_equiv_pos_as_xyz
'x, y, z'
'-x, y+1/2, -z'

loop_
_atom_site_label
_atom_site_type_symbol
_atom_site_fract_x
_atom_site_fract_y
_atom_site_fract_z
_atom_site_U_iso_or_equiv
_atom_site_adp_type
_atom_site_occupancy
_atom_site_symmetry_multiplicity
_atom_site_calc_flag
_atom_site_refinement_flags
Ru Ru 0.21571(2) 0.50001(4) 0.607720(14) 0.03583(7) Uani 1 1 d .
P1 P 0.55571(8) 0.46118(7) 0.76663(5) 0.02847(14) Uani 1 1 d .
C1 C 0.0177(4) 0.4722(5) 0.6815(3) 0.0614(13) Uani 1 1 d .
H1 H 0.0417 0.4686 0.7456 0.074 Uiso 1 1 calc R
C2 C 0.0153(5) 0.3717(4) 0.6217(4) 0.0644(13) Uani 1 1 d .
H2 H 0.0336 0.2887 0.6394 0.077 Uiso 1 1 calc R
C3 C -0.0191(6) 0.4160(5) 0.5311(4) 0.0725(16) Uani 1 1 d .
H3 H -0.0233 0.3682 0.4786 0.087 Uiso 1 1 calc R
C4 C -0.0461(5) 0.5442(5) 0.5326(4) 0.0704(14) Uani 1 1 d .
H4 H -0.0740 0.5967 0.4816 0.084 Uiso 1 1 calc R
C5 C -0.0230(5) 0.5800(5) 0.6267(4) 0.0662(13) Uani 1 1 d .
H5 H -0.0330 0.6603 0.6482 0.079 Uiso 1 1 calc R
C6 C 0.4004(5) 0.5892(4) 0.5434(3) 0.0498(10) Uani 1 1 d D
H6 H 0.371(6) 0.633(4) 0.488(2) 0.060 Uiso 1 1 d D
C7 C 0.3890(5) 0.4619(4) 0.5247(2) 0.0478(10) Uani 1 1 d D
H7 H 0.334(5) 0.437(4) 0.465(2) 0.057 Uiso 1 1 d D
C8 C 0.4242(4) 0.3721(4) 0.5961(3) 0.0407(8) Uani 1 1 d D
H8 H 0.391(5) 0.290(3) 0.584(3) 0.049 Uiso 1 1 d D
C9 C 0.5915(4) 0.3794(3) 0.6695(2) 0.0364(6) Uani 1 1 d .
H9A H 0.6756 0.4227 0.6450 0.044 Uiso 1 1 calc R
H9B H 0.6332 0.2961 0.6877 0.044 Uiso 1 1 calc R
C10 C 0.4130(3) 0.5842(3) 0.7188(2) 0.0307(5) Uani 1 1 d .
C11 C 0.4086(4) 0.6490(3) 0.6309(3) 0.0388(7) Uani 1 1 d .
C12 C 0.3809(4) 0.7832(4) 0.6298(3) 0.0506(9) Uani 1 1 d .
H12 H 0.3915 0.8284 0.5784 0.061 Uiso 1 1 calc R
C13 C 0.3408(5) 0.8439(4) 0.6997(3) 0.0596(11) Uani 1 1 d .
H13 H 0.3247 0.9298 0.6959 0.072 Uiso 1 1 calc R
C14 C 0.3225(5) 0.7793(4) 0.7794(3) 0.0525(9) Uani 1 1 d .
H14 H 0.2844 0.8214 0.8249 0.063 Uiso 1 1 calc R
C15 C 0.3600(4) 0.6570(3) 0.7894(2) 0.0398(7) Uani 1 1 d .
H15 H 0.3519 0.6173 0.8436 0.048 Uiso 1 1 calc R
C16 C 0.4654(4) 0.3606(3) 0.8380(2) 0.0349(6) Uani 1 1 d .
C17 C 0.3876(6) 0.2489(4) 0.8019(3) 0.0526(9) Uani 1 1 d .
H17 H 0.3853 0.2257 0.7416 0.063 Uiso 1 1 calc R
C18 C 0.3143(6) 0.1731(4) 0.8559(4) 0.0704(13) Uani 1 1 d .
H18 H 0.2620 0.0993 0.8316 0.084 Uiso 1 1 calc R
C19 C 0.3179(6) 0.2060(4) 0.9457(4) 0.0675(12) Uani 1 1 d .
H19 H 0.2673 0.1547 0.9814 0.081 Uiso 1 1 calc R
C20 C 0.3964(5) 0.3149(4) 0.9827(3) 0.0580(10) Uani 1 1 d .
H20 H 0.3994 0.3368 1.0434 0.070 Uiso 1 1 calc R
C21 C 0.4714(4) 0.3923(4) 0.9287(2) 0.0463(8) Uani 1 1 d .
H21 H 0.5255 0.4653 0.9538 0.056 Uiso 1 1 calc R
C22 C 0.7510(3) 0.5214(3) 0.83919(18) 0.0296(6) Uani 1 1 d .
C23 C 0.7974(4) 0.6446(3) 0.8296(2) 0.0375(6) Uani 1 1 d .
H23 H 0.7264 0.6975 0.7880 0.045 Uiso 1 1 calc R
C24 C 0.9519(4) 0.6875(3) 0.8834(3) 0.0469(8) Uani 1 1 d .
H24 H 0.9847 0.7695 0.8773 0.056 Uiso 1 1 calc R
C25 C 1.0562(4) 0.6095(4) 0.9452(3) 0.0490(8) Uani 1 1 d .
H25 H 1.1582 0.6395 0.9816 0.059 Uiso 1 1 calc R
C26 C 1.0106(4) 0.4869(5) 0.9537(2) 0.0481(8) Uani 1 1 d .
H26 H 1.0830 0.4348 0.9953 0.058 Uiso 1 1 calc R
C27 C 0.8595(4) 0.4406(3) 0.9013(2) 0.0400(6) Uani 1 1 d .
H27 H 0.8296 0.3578 0.9068 0.048 Uiso 1 1 calc R
P2 P 0.17529(15) 0.52638(9) 0.24585(7) 0.0539(3) Uani 1 1 d .
F1 F 0.0794(6) 0.5799(4) 0.3173(2) 0.1079(13) Uani 1 1 d .
F2 F 0.2728(4) 0.4669(4) 0.17593(18) 0.0895(11) Uani 1 1 d .
F3 F 0.1923(5) 0.3962(2) 0.2985(2) 0.0781(8) Uani 1 1 d .
F4 F 0.1577(6) 0.6562(3) 0.1946(2) 0.1120(14) Uani 1 1 d .
F5 F 0.3526(4) 0.5692(3) 0.31270(19) 0.0841(9) Uani 1 1 d .
F6 F -0.0002(3) 0.4831(3) 0.17878(18) 0.0759(7) Uani 1 1 d .

loop_
_atom_site_aniso_label
_atom_site_aniso_U_11
_atom_site_aniso_U_22
_atom_site_aniso_U_33
_atom_site_aniso_U_23
_atom_site_aniso_U_13
_atom_site_aniso_U_12
Ru 0.02374(9) 0.04703(13) 0.03527(10) -0.00109(12) 0.00446(6) -0.00285(12)
P1 0.0232(3) 0.0301(3) 0.0320(3) 0.0017(2) 0.0066(2) -0.0010(2)
C1 0.0301(14) 0.095(4) 0.063(2) 0.000(2) 0.0185(14) -0.0192(19)
C2 0.0235(16) 0.054(2) 0.114(4) 0.013(2) 0.014(2) -0.0090(15)
C3 0.034(2) 0.087(4) 0.086(4) -0.034(3) -0.006(2) -0.015(2)
C4 0.0282(17) 0.100(4) 0.074(3) 0.017(2) -0.0045(17) 0.0038(19)
C5 0.0272(18) 0.065(3) 0.109(4) -0.018(3) 0.021(2) -0.0031(17)
C6 0.0329(18) 0.082(3) 0.0357(19) 0.0179(18) 0.0109(15) 0.0036(18)
C7 0.0360(16) 0.077(3) 0.0313(14) -0.0007(15) 0.0098(12) 0.0085(16)
C8 0.0302(15) 0.051(2) 0.0413(18) -0.0149(15) 0.0095(14) -0.0003(13)
C9 0.0280(13) 0.0421(16) 0.0403(15) -0.0028(12) 0.0107(11) 0.0042(11)
C10 0.0189(11) 0.0334(13) 0.0376(14) 0.0020(11) 0.0029(10) -0.0004(10)
C11 0.0208(13) 0.0429(17) 0.0516(19) 0.0163(15) 0.0068(13) -0.0016(11)
C12 0.0343(16) 0.0462(19) 0.067(2) 0.0220(17) 0.0045(15) -0.0036(14)
C13 0.051(2) 0.0345(17) 0.084(3) 0.0073(18) -0.001(2) 0.0038(15)
C14 0.044(2) 0.045(2) 0.063(2) -0.0118(17) 0.0021(17) 0.0064(15)
C15 0.0316(15) 0.0447(18) 0.0408(16) -0.0011(13) 0.0045(12) 0.0055(13)
C16 0.0278(13) 0.0369(15) 0.0401(15) 0.0088(12) 0.0084(11) -0.0028(11)
C17 0.059(2) 0.0417(19) 0.061(2) 0.0028(16) 0.0211(19) -0.0105(17)
C18 0.071(3) 0.049(2) 0.098(4) 0.011(2) 0.032(3) -0.017(2)
C19 0.062(3) 0.063(3) 0.088(3) 0.033(2) 0.038(2) 0.003(2)
C20 0.053(2) 0.076(3) 0.049(2) 0.0237(19) 0.0212(17) 0.016(2)
C21 0.0403(17) 0.055(2) 0.0430(17) 0.0074(15) 0.0096(13) -0.0002(15)
C22 0.0237(10) 0.0301(17) 0.0340(11) 0.0039(10) 0.0051(9) 0.0015(10)
C23 0.0299(14) 0.0342(15) 0.0468(16) 0.0050(12) 0.0066(12) 0.0005(11)
C24 0.0379(17) 0.0413(17) 0.060(2) -0.0028(15) 0.0091(15) -0.0078(13)
C25 0.0277(15) 0.063(2) 0.0517(19) -0.0133(17) 0.0020(13) -0.0080(15)
C26 0.0320(12) 0.062(2) 0.0437(14) 0.0129(18) -0.0027(10) 0.0085(17)
C27 0.0342(15) 0.0374(16) 0.0470(17) 0.0020(13) 0.0075(12) -0.0001(12)
P2 0.0700(6) 0.0404(6) 0.0440(4) -0.0045(3) 0.0001(4) 0.0042(4)
F1 0.144(3) 0.093(2) 0.091(2) -0.0273(19) 0.035(2) 0.030(2)
F2 0.0774(17) 0.129(3) 0.0596(14) -0.0177(17) 0.0116(12) 0.0128(18)
F3 0.107(2) 0.0435(13) 0.0726(17) 0.0067(12) 0.0004(16) 0.0030(14)
F4 0.153(3) 0.0537(16) 0.095(2) 0.0273(16) -0.035(2) -0.0146(19)
F5 0.097(2) 0.0665(17) 0.0663(16) 0.0021(13) -0.0233(15) -0.0193(15)
F6 0.0614(13) 0.0667(18) 0.0864(15) -0.0175(15) -0.0072(11) 0.0116(14)

loop_
_atom_type_symbol
_atom_type_description
_atom_type_scat_dispersion_real
_atom_type_scat_dispersion_imag
_atom_type_scat_source
C C 0.0033 0.0016 'International Tables Vol C Tables 4.2.6.8 and 6.1.1.4'
H H 0.0000 0.0000 'International Tables Vol C Tables 4.2.6.8 and 6.1.1.4'
F F 0.0171 0.0103 'International Tables Vol C Tables 4.2.6.8 and 6.1.1.4'
P P 0.1023 0.0942 'International Tables Vol C Tables 4.2.6.8 and 6.1.1.4'
Ru Ru -1.2594 0.8363 'International Tables Vol C Tables 4.2.6.8 and 6.1.1.4'

loop_
_geom_angle_atom_site_label_1
_geom_angle_atom_site_label_2
_geom_angle_atom_site_label_3
_geom_angle
C7 Ru C3 103.70(19)
C7 Ru C2 123.42(19)
C3 Ru C2 37.4(2)
C7 Ru C1 160.32(17)
C3 Ru C1 62.9(2)
C2 Ru C1 37.29(19)
C7 Ru C6 37.54(18)
C3 Ru C6 124.1(2)
C2 Ru C6 157.8(2)
C1 Ru C6 161.92(17)
C7 Ru C10 92.98(14)
C3 Ru C10 162.66(18)
C2 Ru C10 127.71(18)
C1 Ru C10 99.74(14)
C6 Ru C10 72.43(14)
C7 Ru C4 116.17(18)
C3 Ru C4 37.2(2)
C2 Ru C4 62.08(19)
C1 Ru C4 62.87(18)
C6 Ru C4 111.43(17)
C10 Ru C4 137.01(18)
C7 Ru C5 151.46(18)
C3 Ru C5 62.53(19)
C2 Ru C5 62.0(2)
C1 Ru C5 37.41(19)
C6 Ru C5 127.39(19)
C10 Ru C5 104.29(16)
C4 Ru C5 37.7(2)
C7 Ru C11 71.56(16)
C3 Ru C11 152.20(19)
C2 Ru C11 163.93(18)
C1 Ru C11 127.19(16)
C6 Ru C11 38.25(15)
C10 Ru C11 39.16(12)
C4 Ru C11 119.08(17)
C5 Ru C11 108.27(16)
C7 Ru C8 37.78(14)
C3 Ru C8 107.08(17)
C2 Ru C8 102.78(18)
C1 Ru C8 128.85(17)
C6 Ru C8 67.44(17)
C10 Ru C8 83.23(12)
C4 Ru C8 139.08(18)
C5 Ru C8 164.63(16)
C11 Ru C8 86.09(14)
C9 P1 C10 105.02(14)
C9 P1 C16 111.09(16)
C10 P1 C16 111.11(14)
C9 P1 C22 111.61(13)
C10 P1 C22 111.40(13)
C16 P1 C22 106.70(13)
C2 C1 C5 107.4(4)
C2 C1 Ru 71.3(2)
C5 C1 Ru 72.1(2)
C2 C1 H1 126.3
C5 C1 H1 126.3
Ru C1 H1 122.0
C3 C2 C1 108.9(4)
C3 C2 Ru 70.7(3)
C1 C2 Ru 71.4(2)
C3 C2 H2 125.5
C1 C2 H2 125.5
Ru C2 H2 124.0
C4 C3 C2 108.4(5)
C4 C3 Ru 72.7(3)
C2 C3 Ru 71.9(2)
C4 C3 H3 125.8
C2 C3 H3 125.8
Ru C3 H3 121.3
C3 C4 C5 107.4(5)
C3 C4 Ru 70.1(3)
C5 C4 Ru 71.3(2)
C3 C4 H4 126.3
C5 C4 H4 126.3
Ru C4 H4 124.0
C1 C5 C4 107.9(4)
C1 C5 Ru 70.5(2)
C4 C5 Ru 71.0(3)
C1 C5 H5 126.1
C4 C5 H5 126.1
Ru C5 H5 124.0
C7 C6 C11 127.2(4)
C7 C6 Ru 68.9(3)
C11 C6 Ru 71.5(2)
C7 C6 H6 109(3)
C11 C6 H6 121(3)
Ru C6 H6 124(3)
C6 C7 C8 121.7(4)
C6 C7 Ru 73.5(3)
C8 C7 Ru 74.5(2)
C6 C7 H7 118(3)
C8 C7 H7 119(3)
Ru C7 H7 112(3)
C7 C8 C9 119.1(3)
C7 C8 Ru 67.7(2)
C9 C8 Ru 118.5(2)
C7 C8 H8 121(3)
C9 C8 H8 111(3)
Ru C8 H8 114(3)
C8 C9 P1 108.3(2)
C8 C9 H9A 110.0
P1 C9 H9A 110.0
C8 C9 H9B 110.0
P1 C9 H9B 110.0
H9A C9 H9B 108.4
C15 C10 C11 116.3(3)
C15 C10 P1 112.6(2)
C11 C10 P1 125.0(2)
C15 C10 Ru 118.3(2)
C11 C10 Ru 70.76(18)
P1 C10 Ru 106.29(14)
C6 C11 C12 117.2(3)
C6 C11 C10 125.5(3)
C12 C11 C10 116.4(3)
C6 C11 Ru 70.3(2)
C12 C11 Ru 127.7(2)
C10 C11 Ru 70.08(16)
C13 C12 C11 122.7(4)
C13 C12 H12 118.7
C11 C12 H12 118.7
C12 C13 C14 120.9(4)
C12 C13 H13 119.6
C14 C13 H13 119.6
C15 C14 C13 120.2(4)
C15 C14 H14 119.9
C13 C14 H14 119.9
C14 C15 C10 122.7(3)
C14 C15 H15 118.7
C10 C15 H15 118.7
C21 C16 C17 119.3(3)
C21 C16 P1 120.7(3)
C17 C16 P1 119.9(3)
C18 C17 C16 120.0(4)
C18 C17 H17 120.0
C16 C17 H17 120.0
C19 C18 C17 120.5(4)
C19 C18 H18 119.7
C17 C18 H18 119.7
C18 C19 C20 120.2(4)
C18 C19 H19 119.9
C20 C19 H19 119.9
C19 C20 C21 119.8(4)
C19 C20 H20 120.1
C21 C20 H20 120.1
C16 C21 C20 120.2(4)
C16 C21 H21 119.9
C20 C21 H21 119.9
C23 C22 C27 120.6(3)
C23 C22 P1 119.9(2)
C27 C22 P1 119.4(2)
C22 C23 C24 119.0(3)
C22 C23 H23 120.5
C24 C23 H23 120.5
C25 C24 C23 120.5(3)
C25 C24 H24 119.8
C23 C24 H24 119.8
C24 C25 C26 120.4(3)
C24 C25 H25 119.8
C26 C25 H25 119.8
C27 C26 C25 120.9(3)
C27 C26 H26 119.5
C25 C26 H26 119.5
C26 C27 C22 118.6(3)
C26 C27 H27 120.7
C22 C27 H27 120.7
F1 P2 F4 90.3(2)
F1 P2 F3 89.0(2)
F4 P2 F3 179.3(2)
F1 P2 F2 177.6(2)
F4 P2 F2 92.1(2)
F3 P2 F2 88.56(19)
F1 P2 F6 90.8(2)
F4 P2 F6 89.55(18)
F3 P2 F6 90.56(17)
F2 P2 F6 89.17(15)
F1 P2 F5 89.7(2)
F4 P2 F5 90.56(17)
F3 P2 F5 89.34(16)
F2 P2 F5 90.30(18)
F6 P2 F5 179.46(19)

loop_
_geom_bond_atom_site_label_1
_geom_bond_atom_site_label_2
_geom_bond_distance
Ru C7 2.133(4)
Ru C3 2.167(4)
Ru C2 2.183(4)
Ru C1 2.184(3)
Ru C6 2.192(4)
Ru C10 2.198(3)
Ru C4 2.201(4)
Ru C5 2.204(4)
Ru C11 2.207(3)
Ru C8 2.222(4)
P1 C9 1.778(3)
P1 C10 1.787(3)
P1 C16 1.795(3)
P1 C22 1.808(3)
C1 C2 1.396(7)
C1 C5 1.407(7)
C1 H1 0.9300
C2 C3 1.395(8)
C2 H2 0.9300
C3 C4 1.393(7)
C3 H3 0.9300
C4 C5 1.422(8)
C4 H4 0.9300
C5 H5 0.9300
C6 C7 1.393(7)
C6 C11 1.441(6)
C6 H6 0.93(2)
C7 C8 1.412(5)
C7 H7 0.93(2)
C8 C9 1.525(5)
C8 H8 0.93(2)
C9 H9A 0.9700
C9 H9B 0.9700
C10 C15 1.460(4)
C10 C11 1.476(4)
C11 C12 1.455(5)
C12 C13 1.336(6)
C12 H12 0.9300
C13 C14 1.416(6)
C13 H13 0.9300
C14 C15 1.346(5)
C14 H14 0.9300
C15 H15 0.9300
C16 C21 1.385(5)
C16 C17 1.399(5)
C17 C18 1.379(6)
C17 H17 0.9300
C18 C19 1.378(7)
C18 H18 0.9300
C19 C20 1.380(7)
C19 H19 0.9300
C20 C21 1.397(5)
C20 H20 0.9300
C21 H21 0.9300
C22 C23 1.391(4)
C22 C27 1.409(4)
C23 C24 1.393(5)
C23 H23 0.9300
C24 C25 1.374(5)
C24 H24 0.9300
C25 C26 1.381(6)
C25 H25 0.9300
C26 C27 1.377(5)
C26 H26 0.9300
C27 H27 0.9300
P2 F1 1.576(4)
P2 F4 1.578(3)
P2 F3 1.591(3)
P2 F2 1.591(3)
P2 F6 1.598(3)
P2 F5 1.606(3)

loop_
_geom_torsion_atom_site_label_1
_geom_torsion_atom_site_label_2
_geom_torsion_atom_site_label_3
_geom_torsion_atom_site_label_4
_geom_torsion
C7 Ru C1 C2 -13.5(6)
C3 Ru C1 C2 36.8(3)
C6 Ru C1 C2 154.4(4)
C10 Ru C1 C2 -143.0(3)
C4 Ru C1 C2 78.7(3)
C5 Ru C1 C2 116.1(4)
C11 Ru C1 C2 -174.0(3)
C8 Ru C1 C2 -53.9(3)
C7 Ru C1 C5 -129.7(5)
C3 Ru C1 C5 -79.4(3)
C2 Ru C1 C5 -116.1(4)
C6 Ru C1 C5 38.3(6)
C10 Ru C1 C5 100.8(3)
C4 Ru C1 C5 -37.4(3)
C11 Ru C1 C5 69.9(3)
C8 Ru C1 C5 -170.0(3)
C5 C1 C2 C3 2.5(5)
Ru C1 C2 C3 -61.0(3)
C5 C1 C2 Ru 63.5(3)
C7 Ru C2 C3 -66.7(3)
C1 Ru C2 C3 118.7(4)
C6 Ru C2 C3 -40.5(6)
C10 Ru C2 C3 167.2(3)
C4 Ru C2 C3 37.7(3)
C5 Ru C2 C3 80.6(3)
C11 Ru C2 C3 136.2(5)
C8 Ru C2 C3 -101.5(3)
C7 Ru C2 C1 174.6(2)
C3 Ru C2 C1 -118.7(4)
C6 Ru C2 C1 -159.2(4)
C10 Ru C2 C1 48.5(3)
C4 Ru C2 C1 -81.0(3)
C5 Ru C2 C1 -38.2(3)
C11 Ru C2 C1 17.5(7)
C8 Ru C2 C1 139.8(3)
C1 C2 C3 C4 -2.6(5)
Ru C2 C3 C4 -64.1(4)
C1 C2 C3 Ru 61.5(3)
C7 Ru C3 C4 -115.5(4)
C2 Ru C3 C4 116.6(5)
C1 Ru C3 C4 80.0(4)
C6 Ru C3 C4 -80.6(4)
C10 Ru C3 C4 80.7(8)
C5 Ru C3 C4 37.7(4)
C11 Ru C3 C4 -39.1(6)
C8 Ru C3 C4 -154.5(4)
C7 Ru C3 C2 127.9(3)
C1 Ru C3 C2 -36.6(3)
C6 Ru C3 C2 162.7(3)
C10 Ru C3 C2 -35.9(8)
C4 Ru C3 C2 -116.6(5)
C5 Ru C3 C2 -78.9(4)
C11 Ru C3 C2 -155.7(3)
C8 Ru C3 C2 88.8(3)
C2 C3 C4 C5 1.6(6)
Ru C3 C4 C5 -61.9(3)
C2 C3 C4 Ru 63.5(3)
C7 Ru C4 C3 77.8(4)
C2 Ru C4 C3 -37.9(4)
C1 Ru C4 C3 -80.2(4)
C6 Ru C4 C3 118.7(4)
C10 Ru C4 C3 -154.5(3)
C5 Ru C4 C3 -117.3(5)
C11 Ru C4 C3 160.3(4)
C8 Ru C4 C3 38.8(5)
C7 Ru C4 C5 -164.9(3)
C3 Ru C4 C5 117.3(5)
C2 Ru C4 C5 79.4(3)
C1 Ru C4 C5 37.2(3)
C6 Ru C4 C5 -124.0(3)
C10 Ru C4 C5 -37.1(4)
C11 Ru C4 C5 -82.3(3)
C8 Ru C4 C5 156.2(3)
C2 C1 C5 C4 -1.5(4)
Ru C1 C5 C4 61.6(3)
C2 C1 C5 Ru -63.0(3)
C3 C4 C5 C1 -0.1(5)
Ru C4 C5 C1 -61.2(3)
C3 C4 C5 Ru 61.1(4)
C7 Ru C5 C1 147.1(3)
C3 Ru C5 C1 80.5(3)
C2 Ru C5 C1 38.0(3)
C6 Ru C5 C1 -166.0(2)
C10 Ru C5 C1 -87.4(3)
C4 Ru C5 C1 117.8(4)
C11 Ru C5 C1 -128.0(3)
C8 Ru C5 C1 30.5(8)
C7 Ru C5 C4 29.4(5)
C3 Ru C5 C4 -37.2(3)
C2 Ru C5 C4 -79.7(3)
C1 Ru C5 C4 -117.8(4)
C6 Ru C5 C4 76.3(3)
C10 Ru C5 C4 154.9(3)
C11 Ru C5 C4 114.2(3)
C8 Ru C5 C4 -87.2(8)
C3 Ru C6 C7 -65.7(3)
C2 Ru C6 C7 -37.2(5)
C1 Ru C6 C7 -173.4(4)
C10 Ru C6 C7 120.1(3)
C4 Ru C6 C7 -105.5(3)
C5 Ru C6 C7 -145.1(3)
C11 Ru C6 C7 144.3(4)
C8 Ru C6 C7 30.2(2)
C7 Ru C6 C11 -144.3(4)
C3 Ru C6 C11 150.0(2)
C2 Ru C6 C11 178.5(4)
C1 Ru C6 C11 42.3(6)
C10 Ru C6 C11 -24.21(19)
C4 Ru C6 C11 110.2(2)
C5 Ru C6 C11 70.6(3)
C8 Ru C6 C11 -114.1(2)
C11 C6 C7 C8 -15.3(7)
Ru C6 C7 C8 -59.3(4)
C11 C6 C7 Ru 44.0(4)
C3 Ru C7 C6 129.1(3)
C2 Ru C7 C6 164.1(3)
C1 Ru C7 C6 173.9(4)
C10 Ru C7 C6 -55.7(2)
C4 Ru C7 C6 91.6(3)
C5 Ru C7 C6 72.1(5)
C11 Ru C7 C6 -22.4(2)
C8 Ru C7 C6 -130.6(4)
C3 Ru C7 C8 -100.3(3)
C2 Ru C7 C8 -65.3(3)
C1 Ru C7 C8 -55.5(5)
C6 Ru C7 C8 130.6(4)
C10 Ru C7 C8 74.9(2)
C4 Ru C7 C8 -137.7(2)
C5 Ru C7 C8 -157.2(3)
C11 Ru C7 C8 108.2(2)
C6 C7 C8 C9 -52.3(5)
Ru C7 C8 C9 -111.2(3)
C6 C7 C8 Ru 58.8(4)
C3 Ru C8 C7 90.5(3)
C2 Ru C8 C7 129.0(3)
C1 Ru C8 C7 159.1(2)
C6 Ru C8 C7 -30.1(3)
C10 Ru C8 C7 -103.8(2)
C4 Ru C8 C7 67.1(4)
C5 Ru C8 C7 135.8(7)
C11 Ru C8 C7 -64.6(2)
C7 Ru C8 C9 112.1(4)
C3 Ru C8 C9 -157.4(3)
C2 Ru C8 C9 -118.9(3)
C1 Ru C8 C9 -88.8(3)
C6 Ru C8 C9 82.0(3)
C10 Ru C8 C9 8.3(3)
C4 Ru C8 C9 179.2(3)
C5 Ru C8 C9 -112.1(7)
C11 Ru C8 C9 47.5(3)
C7 C8 C9 P1 95.7(3)
Ru C8 C9 P1 16.8(3)
C10 P1 C9 C8 -39.4(3)
C16 P1 C9 C8 80.8(3)
C22 P1 C9 C8 -160.2(2)
C9 P1 C10 C15 176.1(2)
C16 P1 C10 C15 55.9(3)
C22 P1 C10 C15 -62.9(2)
C9 P1 C10 C11 -32.5(3)
C16 P1 C10 C11 -152.7(3)
C22 P1 C10 C11 88.5(3)
C9 P1 C10 Ru 45.12(16)
C16 P1 C10 Ru -75.08(17)
C22 P1 C10 Ru 166.10(11)
C7 Ru C10 C15 165.7(3)
C3 Ru C10 C15 -30.0(7)
C2 Ru C10 C15 -56.8(3)
C1 Ru C10 C15 -29.3(3)
C6 Ru C10 C15 133.9(3)
C4 Ru C10 C15 31.0(4)
C5 Ru C10 C15 8.7(3)
C11 Ru C10 C15 110.2(3)
C8 Ru C10 C15 -157.7(3)
C7 Ru C10 C11 55.6(2)
C3 Ru C10 C11 -140.1(6)
C2 Ru C10 C11 -166.9(2)
C1 Ru C10 C11 -139.5(2)
C6 Ru C10 C11 23.7(2)
C4 Ru C10 C11 -79.1(3)
C5 Ru C10 C11 -101.5(2)
C8 Ru C10 C11 92.1(2)
C7 Ru C10 P1 -66.54(16)
C3 Ru C10 P1 97.8(6)
C2 Ru C10 P1 71.0(2)
C1 Ru C10 P1 98.39(18)
C6 Ru C10 P1 -98.40(18)
C4 Ru C10 P1 158.8(2)
C5 Ru C10 P1 136.39(18)
C11 Ru C10 P1 -122.1(2)
C8 Ru C10 P1 -29.97(16)
C7 C6 C11 C12 -166.2(4)
Ru C6 C11 C12 -123.1(3)
C7 C6 C11 C10 2.5(6)
Ru C6 C11 C10 45.6(3)
C7 C6 C11 Ru -43.1(4)
C15 C10 C11 C6 -158.5(3)
P1 C10 C11 C6 51.1(4)
Ru C10 C11 C6 -45.7(3)
C15 C10 C11 C12 10.3(4)
P1 C10 C11 C12 -140.1(3)
Ru C10 C11 C12 123.1(3)
C15 C10 C11 Ru -112.8(2)
P1 C10 C11 Ru 96.8(2)
C7 Ru C11 C6 22.0(2)
C3 Ru C11 C6 -62.4(4)
C2 Ru C11 C6 -178.0(5)
C1 Ru C11 C6 -164.8(2)
C10 Ru C11 C6 141.8(3)
C4 Ru C11 C6 -88.3(3)
C5 Ru C11 C6 -127.9(3)
C8 Ru C11 C6 57.7(2)
C7 Ru C11 C12 131.7(4)
C3 Ru C11 C12 47.3(6)
C2 Ru C11 C12 -68.3(7)
C1 Ru C11 C12 -55.1(4)
C6 Ru C11 C12 109.7(4)
C10 Ru C11 C12 -108.6(4)
C4 Ru C11 C12 21.4(4)
C5 Ru C11 C12 -18.2(4)
C8 Ru C11 C12 167.4(3)
C7 Ru C11 C10 -119.7(2)
C3 Ru C11 C10 155.8(3)
C2 Ru C11 C10 40.3(6)
C1 Ru C11 C10 53.4(2)
C6 Ru C11 C10 -141.8(3)
C4 Ru C11 C10 130.0(2)
C5 Ru C11 C10 90.4(2)
C8 Ru C11 C10 -84.1(2)
C6 C11 C12 C13 161.8(4)
C10 C11 C12 C13 -7.9(5)
Ru C11 C12 C13 76.5(5)
C11 C12 C13 C14 -0.3(6)
C12 C13 C14 C15 5.9(6)
C13 C14 C15 C10 -2.8(5)
C11 C10 C15 C14 -5.4(5)
P1 C10 C15 C14 148.6(3)
Ru C10 C15 C14 -86.7(4)
C9 P1 C16 C21 161.4(3)
C10 P1 C16 C21 -82.0(3)
C22 P1 C16 C21 39.6(3)
C9 P1 C16 C17 -18.6(3)
C10 P1 C16 C17 97.9(3)
C22 P1 C16 C17 -140.5(3)
C21 C16 C17 C18 1.6(6)
P1 C16 C17 C18 -178.3(4)
C16 C17 C18 C19 -0.5(7)
C17 C18 C19 C20 -0.5(8)
C18 C19 C20 C21 0.4(7)
C17 C16 C21 C20 -1.7(5)
P1 C16 C21 C20 178.2(3)
C19 C20 C21 C16 0.7(6)
C9 P1 C22 C23 97.0(3)
C10 P1 C22 C23 -20.0(3)
C16 P1 C22 C23 -141.5(2)
C9 P1 C22 C27 -79.4(3)
C10 P1 C22 C27 163.6(2)
C16 P1 C22 C27 42.2(3)
C27 C22 C23 C24 -0.9(5)
P1 C22 C23 C24 -177.2(3)
C22 C23 C24 C25 -0.4(5)
C23 C24 C25 C26 1.2(6)
C24 C25 C26 C27 -0.8(6)
C25 C26 C27 C22 -0.5(5)
C23 C22 C27 C26 1.3(5)
P1 C22 C27 C26 177.7(2)
